data_7123487
loop_
_publ_author_name
'Gharpure, Santosh J.'
'Vishwakarma, Dharmendra S.'
'Patel, Raj Kumar'

_publ_section_title
;
 TMSOTf Mediated &#x2018;5/6-endo-dig&#x2019; Reductive Hydroamination for
 the Stereoselective Synthesis of Pyrrolidine and Piperidine derivatives
;
_journal_name_full 'Chemical Communications'
_journal_paper_doi 10.1039/C9CC03127H
_journal_year 2019
_chemical_absolute_configuration unk
_chemical_formula_moiety 'C21 H27 N O2 S'
_chemical_formula_sum 'C21 H27 N O2 S'
_chemical_formula_weight 357.49
_space_group_crystal_system orthorhombic
_space_group_IT_number 19
_space_group_name_Hall 'P 2ac 2ab'
_space_group_name_H-M_alt 'P 21 21 21'
_symmetry_space_group_name_Hall 'P 2ac 2ab'
_symmetry_space_group_name_H-M 'P 21 21 21'
_atom_sites_solution_hydrogens geom
_atom_sites_solution_primary dual
_audit_creation_date 2018-10-18
_audit_creation_method
;
Olex2 1.2-ac3
(compiled 2017.08.10 svn.r3458 for OlexSys, GUI svn.r5381)
;
_audit_update_record
;
2019-04-02 deposited with the CCDC.    2019-05-17 downloaded from the CCDC.
;
_cell_angle_alpha 90
_cell_angle_beta 90
_cell_angle_gamma 90
_cell_formula_units_Z 4
_cell_length_a 8.0063(3)
_cell_length_b 12.0533(8)
_cell_length_c 19.6151(7)
_cell_measurement_reflns_used 4333
_cell_measurement_temperature 150
_cell_measurement_theta_max 30.7980
_cell_measurement_theta_min 2.6700
_cell_volume 1892.90(16)
_computing_cell_refinement 'CrystalClear-SM Expert 2.0 r7 (Rigaku, 2011)'
_computing_data_collection 'CrystalClear-SM Expert 2.0 r7 (Rigaku, 2011)'
_computing_data_reduction 'CrystalClear-SM Expert 2.0 r7 (Rigaku, 2011)'
_computing_molecular_graphics 'Olex2 (Dolomanov et al., 2009)'
_computing_publication_material 'Olex2 (Dolomanov et al., 2009)'
_computing_structure_refinement 'ShelXL (Sheldrick, 2015)'
_computing_structure_solution 'ShelXT (Sheldrick, 2015)'
_diffrn_ambient_temperature 150
_diffrn_detector CCD
_diffrn_detector_area_resol_mean 28.5714
_diffrn_detector_type 'Rigaku Saturn724+'
_diffrn_measured_fraction_theta_full 0.993
_diffrn_measured_fraction_theta_max 0.993
_diffrn_measurement_details
;
List of Runs (angles in degrees, time in seconds):

  # Type    Start    End  Width  t~exp~   \w     \q     \k     \f   Frames
#--------------------------------------------------------------------------
  1  \w    -59.00  70.00   0.50    8.00    --  -20.00  72.00  36.00  258
  2  \w   -102.00 -73.50   0.50    8.00    --  -20.00 -72.00  36.00   57
;
_diffrn_measurement_device 'AFC12 (Right): Kappa 3 circle'
_diffrn_measurement_device_type 'Rigaku Saturn724+ (2x2 bin mode)'
_diffrn_measurement_method 'profile data from \w-scans'
_diffrn_measurement_specimen_support 'Mitegen 50um'
_diffrn_orient_matrix_type 'CrysAlisPro convention (1999,Acta A55,543-557)'
_diffrn_orient_matrix_UB_11 0.0077519000
_diffrn_orient_matrix_UB_12 -0.0021322000
_diffrn_orient_matrix_UB_13 0.0359793000
_diffrn_orient_matrix_UB_21 0.0867668000
_diffrn_orient_matrix_UB_22 0.0109232000
_diffrn_orient_matrix_UB_23 -0.0029169000
_diffrn_orient_matrix_UB_31 -0.0163108000
_diffrn_orient_matrix_UB_32 0.0577897000
_diffrn_orient_matrix_UB_33 0.0018520000
_diffrn_radiation_collimation 0.3
_diffrn_radiation_monochromator Confocal
_diffrn_radiation_probe x-ray
_diffrn_radiation_type MoK\a
_diffrn_radiation_wavelength 0.71073
_diffrn_reflns_av_R_equivalents 0.0417
_diffrn_reflns_av_unetI/netI 0.0588
_diffrn_reflns_Laue_measured_fraction_full 0.993
_diffrn_reflns_Laue_measured_fraction_max 0.993
_diffrn_reflns_limit_h_max 9
_diffrn_reflns_limit_h_min -8
_diffrn_reflns_limit_k_max 14
_diffrn_reflns_limit_k_min -10
_diffrn_reflns_limit_l_max 23
_diffrn_reflns_limit_l_min -23
_diffrn_reflns_number 5668
_diffrn_reflns_point_group_measured_fraction_full 0.979
_diffrn_reflns_point_group_measured_fraction_max 0.979
_diffrn_reflns_theta_full 24.998
_diffrn_reflns_theta_max 24.998
_diffrn_reflns_theta_min 2.677
_diffrn_source 'Rotating Anode'
_diffrn_source_current 24.0
_diffrn_source_power 1.2
_diffrn_source_target Mo
_diffrn_source_type 'Rotating Anode'
_diffrn_source_voltage 50.0
_exptl_absorpt_coefficient_mu 0.185
_exptl_absorpt_correction_T_max 1.00000
_exptl_absorpt_correction_T_min 0.67190
_exptl_absorpt_correction_type multi-scan
_exptl_absorpt_process_details
;
CrysAlisPro 1.171.39.46 (Rigaku Oxford Diffraction, 2018)
Empirical absorption correction using spherical harmonics,
 implemented in SCALE3 ABSPACK scaling algorithm.
;
_exptl_crystal_colour colourless
_exptl_crystal_colour_primary colourless
_exptl_crystal_density_diffrn 1.254
_exptl_crystal_description block
_exptl_crystal_F_000 768
_exptl_crystal_size_max 0.21
_exptl_crystal_size_mid 0.15
_exptl_crystal_size_min 0.102
_refine_diff_density_max 0.289
_refine_diff_density_min -0.505
_refine_diff_density_rms 0.103
_refine_ls_abs_structure_details
;
 Flack x determined using 1012 quotients [(I+)-(I-)]/[(I+)+(I-)]
 (Parsons, Flack and Wagner, Acta Cryst. B69 (2013) 249-259).
;
_refine_ls_abs_structure_Flack 0.11(8)
_refine_ls_extinction_method none
_refine_ls_goodness_of_fit_ref 1.036
_refine_ls_hydrogen_treatment constr
_refine_ls_matrix_type full
_refine_ls_number_parameters 230
_refine_ls_number_reflns 3261
_refine_ls_number_restraints 0
_refine_ls_restrained_S_all 1.036
_refine_ls_R_factor_all 0.0596
_refine_ls_R_factor_gt 0.0487
_refine_ls_shift/su_max 0.000
_refine_ls_shift/su_mean 0.000
_refine_ls_structure_factor_coef Fsqd
_refine_ls_weighting_details 'w=1/[\s^2^(Fo^2^)+(0.0534P)^2^+0.6757P] where P=(Fo^2^+2Fc^2^)/3'
_refine_ls_weighting_scheme calc
_refine_ls_wR_factor_gt 0.1113
_refine_ls_wR_factor_ref 0.1204
_reflns_Friedel_coverage 0.705
_reflns_Friedel_fraction_full 0.960
_reflns_Friedel_fraction_max 0.960
_reflns_number_gt 2885
_reflns_number_total 3261
_reflns_threshold_expression 'I > 2\s(I)'
_cod_data_source_file c9cc03127h2.cif
_cod_data_source_block sjg-rp-03-217-p_mo
_cod_database_code 7123487
_shelx_shelxl_version_number 2018/3
_shelx_space_group_comment
;
The symmetry employed for this shelxl refinement is uniquely defined
by the following loop, which should always be used as a source of
symmetry information in preference to the above space-group names.
They are only intended as comments.
;
_shelx_estimated_absorpt_t_max 0.981
_shelx_estimated_absorpt_t_min 0.962
_reflns_odcompleteness_completeness 89.38
_reflns_odcompleteness_iscentric 1
_reflns_odcompleteness_theta 31.15
_olex2_refinement_description
;
1. Fixed Uiso
 At 1.2 times of:
  All C(H) groups, All C(H,H) groups
 At 1.5 times of:
  All C(H,H,H) groups
2.a Ternary CH refined with riding coordinates:
 C8(H8), C12(H12)
2.b Secondary CH2 refined with riding coordinates:
 C11(H11A,H11B), C9(H9A,H9B), C10(H10A,H10B)
2.c Aromatic/amide H refined with riding coordinates:
 C19(H19), C6(H6), C17(H17), C7(H7), C15(H15), C4(H4), C3(H3)
2.d Idealised Me refined as rotating group:
 C21(H21A,H21B,H21C), C13(H13A,H13B,H13C), C20(H20A,H20B,H20C), C1(H1A,H1B,H1C)
;
_olex2_submission_special_instructions 'No special instructions were received'
_oxdiff_exptl_absorpt_empirical_details
;
Empirical correction (ABSPACK) includes:
- Absorption correction using spherical harmonics
- Frame scaling
- Detector area scaling
;
_oxdiff_exptl_absorpt_empirical_full_max 1.398
_oxdiff_exptl_absorpt_empirical_full_min 0.810

loop_
_space_group_symop_operation_xyz
'x, y, z'
'-x+1/2, -y, z+1/2'
'-x, y+1/2, -z+1/2'
'x+1/2, -y+1/2, -z'

loop_
_atom_site_label
_atom_site_type_symbol
_atom_site_fract_x
_atom_site_fract_y
_atom_site_fract_z
_atom_site_U_iso_or_equiv
_atom_site_adp_type
_atom_site_occupancy
_atom_site_site_symmetry_order
_atom_site_calc_flag
_atom_site_refinement_flags_posn
S1 S 0.06066(11) -0.75124(10) -0.73293(4) 0.0349(3) Uani 1 1 d .
O1 O 0.1191(4) -0.6443(3) -0.71148(14) 0.0526(10) Uani 1 1 d .
O2 O 0.1413(4) -0.8486(3) -0.70838(13) 0.0537(10) Uani 1 1 d .
N1 N -0.1354(4) -0.7594(3) -0.71225(12) 0.0247(7) Uani 1 1 d .
C19 C -0.4773(5) -0.6131(3) -0.62663(17) 0.0258(8) Uani 1 1 d .
H19 H -0.550421 -0.606752 -0.664563 0.031 Uiso 1 1 calc R
C16 C -0.2620(5) -0.6285(3) -0.51579(17) 0.0253(8) Uani 1 1 d .
C6 C 0.0316(6) -0.6621(3) -0.86004(19) 0.0337(10) Uani 1 1 d .
H6 H 0.009911 -0.593791 -0.837503 0.040 Uiso 1 1 calc R
C18 C -0.5388(5) -0.5936(3) -0.56089(18) 0.0266(8) Uani 1 1 d .
C17 C -0.4307(5) -0.6025(3) -0.50637(16) 0.0276(8) Uani 1 1 d .
H17 H -0.471644 -0.590592 -0.461503 0.033 Uiso 1 1 calc R
C14 C -0.3112(5) -0.6415(3) -0.63741(17) 0.0233(8) Uani 1 1 d .
C7 C 0.0246(7) -0.6682(4) -0.9308(2) 0.0444(12) Uani 1 1 d .
H7 H -0.001728 -0.603737 -0.956455 0.053 Uiso 1 1 calc R
C15 C -0.2054(5) -0.6482(3) -0.58139(16) 0.0239(8) Uani 1 1 d .
H15 H -0.091362 -0.666834 -0.588284 0.029 Uiso 1 1 calc R
C5 C 0.0699(4) -0.7554(3) -0.82298(16) 0.0261(8) Uani 1 1 d .
C2 C 0.0554(5) -0.7663(4) -0.96399(18) 0.0363(9) Uani 1 1 d .
C4 C 0.1040(6) -0.8542(4) -0.8557(2) 0.0404(11) Uani 1 1 d .
H4 H 0.132624 -0.918478 -0.830178 0.049 Uiso 1 1 calc R
C8 C -0.2209(5) -0.8672(3) -0.72469(18) 0.0290(9) Uani 1 1 d .
H8 H -0.133564 -0.921760 -0.738894 0.035 Uiso 1 1 calc R
C11 C -0.3640(5) -0.6543(3) -0.76773(19) 0.0309(9) Uani 1 1 d .
H11A H -0.441696 -0.591437 -0.760762 0.037 Uiso 1 1 calc R
H11B H -0.303364 -0.641332 -0.810991 0.037 Uiso 1 1 calc R
C21 C -0.1453(5) -0.6293(3) -0.45523(17) 0.0316(9) Uani 1 1 d .
H21A H -0.110543 -0.553187 -0.444831 0.047 Uiso 1 1 calc GR
H21B H -0.046700 -0.674235 -0.465914 0.047 Uiso 1 1 calc GR
H21C H -0.202939 -0.660946 -0.415686 0.047 Uiso 1 1 calc GR
C9 C -0.3447(5) -0.8571(3) -0.78321(18) 0.0328(9) Uani 1 1 d .
H9A H -0.282552 -0.847149 -0.826408 0.039 Uiso 1 1 calc R
H9B H -0.409703 -0.926752 -0.786766 0.039 Uiso 1 1 calc R
C13 C -0.2997(6) -0.9107(3) -0.65921(19) 0.0374(10) Uani 1 1 d .
H13A H -0.215203 -0.912924 -0.623082 0.056 Uiso 1 1 calc GR
H13B H -0.343326 -0.985585 -0.666991 0.056 Uiso 1 1 calc GR
H13C H -0.391175 -0.861534 -0.645446 0.056 Uiso 1 1 calc GR
C20 C -0.7212(5) -0.5657(4) -0.5505(2) 0.0386(10) Uani 1 1 d .
H20A H -0.731397 -0.488804 -0.534874 0.058 Uiso 1 1 calc GR
H20B H -0.769085 -0.615645 -0.516308 0.058 Uiso 1 1 calc GR
H20C H -0.781215 -0.574580 -0.593736 0.058 Uiso 1 1 calc GR
C12 C -0.2388(5) -0.6569(3) -0.70933(17) 0.0268(9) Uani 1 1 d .
H12 H -0.160780 -0.593408 -0.717029 0.032 Uiso 1 1 calc R
C3 C 0.0960(6) -0.8584(4) -0.9266(2) 0.0432(12) Uani 1 1 d .
H3 H 0.119055 -0.926223 -0.949346 0.052 Uiso 1 1 calc R
C10 C -0.4641(5) -0.7606(4) -0.77378(17) 0.0357(9) Uani 1 1 d .
H10A H -0.540807 -0.755804 -0.813244 0.043 Uiso 1 1 calc R
H10B H -0.531697 -0.771824 -0.732103 0.043 Uiso 1 1 calc R
C1 C 0.0438(7) -0.7722(5) -1.04148(19) 0.0578(14) Uani 1 1 d .
H1A H -0.038901 -0.828215 -1.054535 0.087 Uiso 1 1 calc GR
H1B H 0.153023 -0.792335 -1.060325 0.087 Uiso 1 1 calc GR
H1C H 0.009851 -0.699697 -1.059404 0.087 Uiso 1 1 calc GR

loop_
_atom_site_aniso_label
_atom_site_aniso_U_11
_atom_site_aniso_U_22
_atom_site_aniso_U_33
_atom_site_aniso_U_23
_atom_site_aniso_U_13
_atom_site_aniso_U_12
S1 0.0190(5) 0.0643(7) 0.0215(4) -0.0055(5) -0.0009(3) -0.0005(5)
O1 0.0333(18) 0.088(3) 0.0367(16) -0.0252(17) 0.0045(14) -0.0291(17)
O2 0.0308(17) 0.100(3) 0.0301(15) 0.0166(17) 0.0005(14) 0.0249(19)
N1 0.0184(14) 0.0334(17) 0.0224(13) -0.0052(15) 0.0022(11) 0.0010(14)
C19 0.030(2) 0.0247(19) 0.0226(16) 0.0017(16) -0.0001(15) 0.0003(17)
C16 0.030(2) 0.0242(19) 0.0211(16) 0.0000(16) 0.0013(16) -0.0023(16)
C6 0.044(3) 0.0236(19) 0.033(2) -0.0054(18) 0.012(2) -0.0062(19)
C18 0.028(2) 0.0242(18) 0.0271(17) -0.0025(16) 0.0016(16) 0.0013(17)
C17 0.036(2) 0.0262(19) 0.0205(16) -0.0025(15) 0.0043(17) 0.0031(18)
C14 0.030(2) 0.0180(17) 0.0221(17) -0.0009(15) 0.0033(15) -0.0023(16)
C7 0.063(3) 0.034(2) 0.036(2) 0.010(2) 0.018(2) 0.007(2)
C15 0.0215(19) 0.0249(18) 0.0255(17) -0.0025(16) 0.0027(15) 0.0002(16)
C5 0.0189(17) 0.038(2) 0.0210(15) -0.0045(18) 0.0029(13) 0.000(2)
C2 0.037(2) 0.045(2) 0.0269(17) -0.001(2) 0.0079(16) 0.000(2)
C4 0.049(3) 0.041(2) 0.0312(19) 0.0068(19) 0.0104(19) 0.019(2)
C8 0.033(2) 0.028(2) 0.0260(18) -0.0038(17) 0.0049(18) 0.0001(17)
C11 0.035(2) 0.038(2) 0.0194(16) 0.0031(17) 0.0036(17) 0.0088(19)
C21 0.035(2) 0.036(2) 0.0237(18) -0.0012(17) -0.0035(17) 0.0020(18)
C9 0.034(2) 0.039(2) 0.0264(19) -0.0097(18) 0.0018(17) -0.0080(19)
C13 0.047(3) 0.033(2) 0.031(2) -0.0010(19) 0.0036(19) -0.005(2)
C20 0.030(2) 0.053(3) 0.033(2) -0.008(2) 0.0024(18) 0.009(2)
C12 0.031(2) 0.0266(19) 0.0231(18) -0.0017(17) 0.0019(16) -0.0005(17)
C3 0.065(3) 0.033(2) 0.031(2) -0.0021(19) 0.015(2) 0.007(2)
C10 0.0236(19) 0.061(3) 0.0226(16) -0.005(2) -0.0015(14) 0.000(2)
C1 0.072(3) 0.077(4) 0.0248(19) 0.005(2) 0.009(2) 0.008(3)

loop_
_atom_type_symbol
_atom_type_description
_atom_type_scat_dispersion_real
_atom_type_scat_dispersion_imag
_atom_type_scat_source
C C 0.0033 0.0016 'International Tables Vol C Tables 4.2.6.8 and 6.1.1.4'
H H 0.0000 0.0000 'International Tables Vol C Tables 4.2.6.8 and 6.1.1.4'
N N 0.0061 0.0033 'International Tables Vol C Tables 4.2.6.8 and 6.1.1.4'
O O 0.0106 0.0060 'International Tables Vol C Tables 4.2.6.8 and 6.1.1.4'
S S 0.1246 0.1234 'International Tables Vol C Tables 4.2.6.8 and 6.1.1.4'

loop_
_geom_angle_atom_site_label_1
_geom_angle_atom_site_label_2
_geom_angle_atom_site_label_3
_geom_angle
O1 S1 N1 107.25(19)
O1 S1 C5 107.75(19)
O2 S1 O1 119.6(2)
O2 S1 N1 107.7(2)
O2 S1 C5 107.18(18)
N1 S1 C5 106.75(15)
C8 N1 S1 117.2(3)
C12 N1 S1 119.8(3)
C12 N1 C8 118.3(3)
C18 C19 H19 119.4
C14 C19 H19 119.4
C14 C19 C18 121.2(3)
C17 C16 C21 119.6(3)
C15 C16 C17 118.5(3)
C15 C16 C21 121.8(3)
C7 C6 H6 120.2
C5 C6 H6 120.2
C5 C6 C7 119.5(4)
C19 C18 C20 120.1(3)
C17 C18 C19 118.7(3)
C17 C18 C20 121.3(3)
C16 C17 H17 119.3
C18 C17 C16 121.4(3)
C18 C17 H17 119.3
C19 C14 C15 118.5(3)
C19 C14 C12 122.0(3)
C15 C14 C12 119.3(3)
C6 C7 H7 119.6
C2 C7 C6 120.8(4)
C2 C7 H7 119.6
C16 C15 C14 121.7(3)
C16 C15 H15 119.1
C14 C15 H15 119.1
C6 C5 S1 119.7(3)
C6 C5 C4 120.3(3)
C4 C5 S1 119.8(3)
C7 C2 C1 120.1(4)
C3 C2 C7 119.1(3)
C3 C2 C1 120.8(4)
C5 C4 H4 120.5
C5 C4 C3 119.1(4)
C3 C4 H4 120.5
N1 C8 H8 107.3
N1 C8 C9 110.7(3)
N1 C8 C13 110.7(3)
C9 C8 H8 107.3
C9 C8 C13 113.2(4)
C13 C8 H8 107.3
H11A C11 H11B 107.8
C12 C11 H11A 109.0
C12 C11 H11B 109.0
C10 C11 H11A 109.0
C10 C11 H11B 109.0
C10 C11 C12 112.9(3)
C16 C21 H21A 109.5
C16 C21 H21B 109.5
C16 C21 H21C 109.5
H21A C21 H21B 109.5
H21A C21 H21C 109.5
H21B C21 H21C 109.5
C8 C9 H9A 109.1
C8 C9 H9B 109.1
H9A C9 H9B 107.9
C10 C9 C8 112.3(3)
C10 C9 H9A 109.1
C10 C9 H9B 109.1
C8 C13 H13A 109.5
C8 C13 H13B 109.5
C8 C13 H13C 109.5
H13A C13 H13B 109.5
H13A C13 H13C 109.5
H13B C13 H13C 109.5
C18 C20 H20A 109.5
C18 C20 H20B 109.5
C18 C20 H20C 109.5
H20A C20 H20B 109.5
H20A C20 H20C 109.5
H20B C20 H20C 109.5
N1 C12 C14 110.2(3)
N1 C12 C11 110.8(3)
N1 C12 H12 106.4
C14 C12 H12 106.4
C11 C12 C14 116.1(3)
C11 C12 H12 106.4
C2 C3 C4 121.1(4)
C2 C3 H3 119.4
C4 C3 H3 119.4
C11 C10 C9 109.0(3)
C11 C10 H10A 109.9
C11 C10 H10B 109.9
C9 C10 H10A 109.9
C9 C10 H10B 109.9
H10A C10 H10B 108.3
C2 C1 H1A 109.5
C2 C1 H1B 109.5
C2 C1 H1C 109.5
H1A C1 H1B 109.5
H1A C1 H1C 109.5
H1B C1 H1C 109.5

loop_
_geom_bond_atom_site_label_1
_geom_bond_atom_site_label_2
_geom_bond_distance
S1 O1 1.434(3)
S1 O2 1.423(3)
S1 N1 1.624(3)
S1 C5 1.769(3)
N1 C8 1.488(5)
N1 C12 1.488(5)
C19 H19 0.9500
C19 C18 1.400(5)
C19 C14 1.389(5)
C16 C17 1.399(5)
C16 C15 1.385(5)
C16 C21 1.511(5)
C6 H6 0.9500
C6 C7 1.391(6)
C6 C5 1.375(5)
C18 C17 1.380(5)
C18 C20 1.512(5)
C17 H17 0.9500
C14 C15 1.390(5)
C14 C12 1.536(5)
C7 H7 0.9500
C7 C2 1.372(6)
C15 H15 0.9500
C5 C4 1.380(6)
C2 C3 1.370(6)
C2 C1 1.524(5)
C4 H4 0.9500
C4 C3 1.393(5)
C8 H8 1.0000
C8 C9 1.521(6)
C8 C13 1.524(5)
C11 H11A 0.9900
C11 H11B 0.9900
C11 C12 1.522(5)
C11 C10 1.515(6)
C21 H21A 0.9800
C21 H21B 0.9800
C21 H21C 0.9800
C9 H9A 0.9900
C9 H9B 0.9900
C9 C10 1.517(6)
C13 H13A 0.9800
C13 H13B 0.9800
C13 H13C 0.9800
C20 H20A 0.9800
C20 H20B 0.9800
C20 H20C 0.9800
C12 H12 1.0000
C3 H3 0.9500
C10 H10A 0.9900
C10 H10B 0.9900
C1 H1A 0.9800
C1 H1B 0.9800
C1 H1C 0.9800
